data_9017881
loop_
_publ_author_name
'Bechtold, A.'
'Wildner, M.'

_publ_section_title
;
 Crystal chemistry of the kieserite-cobaltkieserite solid solution,
 Mg1-xCox(SO4)*H2O: well-behaved oddities
;
_journal_name_full 'European Journal of Mineralogy'
_journal_page_first 43
_journal_page_last 52
_journal_volume 28
_journal_year 2016
_chemical_compound_source Synthetic
_chemical_formula_sum 'H2 Mg O5 S'
_chemical_name_mineral Kieserite
_space_group_IT_number 15
_space_group_name_Hall '-C 2yc'
_space_group_name_H-M_alt 'C 1 2/c 1'
_symmetry_space_group_name_H-M 'C 1 2/c 1'
_cell_angle_alpha 90
_cell_angle_beta 118.00
_cell_angle_gamma 90
_cell_length_a 6.910
_cell_length_b 7.634
_cell_length_c 7.643
_cell_formula_units_Z 4
_cell_volume 355.983
_database_code_amcsd 0020999
_exptl_crystal_density_diffrn 2.582
_cod_data_source_file inputs/fixed/split/08637.cif
_cod_data_source_block 08637
_cod_original_formula_sum 'Mg S O5 H2'
_cod_database_code 9017881

loop_
_space_group_symop_operation_xyz
x,y,z
1/2+x,1/2+y,z
x,-y,1/2+z
1/2+x,1/2-y,1/2+z
-x,y,1/2-z
1/2-x,1/2+y,1/2-z
-x,-y,-z
1/2-x,1/2-y,-z

loop_
_atom_site_aniso_label
_atom_site_aniso_U_11
_atom_site_aniso_U_22
_atom_site_aniso_U_33
_atom_site_aniso_U_12
_atom_site_aniso_U_13
_atom_site_aniso_U_23
Mg 0.00800 0.00920 0.00900 0.00050 0.00360 0.00050
S 0.00590 0.00720 0.00880 0.00000 0.00310 0.00000
O1 0.00890 0.01470 0.01570 0.00380 0.00440 0.00640
O2 0.01250 0.01160 0.01680 0.00130 0.00910 0.00470
O3 0.01070 0.01190 0.01100 0.00000 0.00530 0.00000

loop_
_atom_site_label
_atom_site_fract_x
_atom_site_fract_y
_atom_site_fract_z
_atom_site_U_iso_or_equiv
Mg 0.00000 0.50000 0.00000 0.00890
S 0.00000 0.15497 0.25000 0.00750
O1 0.17593 0.04489 0.39450 0.01370
O2 0.09189 0.26783 0.14938 0.01280
O3 0.00000 0.63513 0.25000 0.01110
H 0.10300 0.70200 0.29500 0.03340

loop_
_cod_related_entry_id
_cod_related_entry_database
_cod_related_entry_code
1 AMCSD 0020999
